data_2017367
loop_
_publ_author_name
'Huang, Xihe'
'Liu, Zhongqian'
'Huang, Changcang'
'Shen, Lijuan'
'Yan, Xiaobao'

_publ_section_title
;
 A new organically templated vanadium tellurite:
 (H~2~dien)[(VO~2~)(TeO~3~)]~2~&#x00B7;2H~2~O (dien is
 diethylenetriamine)
;
_journal_coeditor_code SQ3213
_journal_issue 10
_journal_name_full 'Acta Crystallographica Section C'
_journal_page_first m385
_journal_page_last m387
_journal_paper_doi 10.1107/S0108270109035495
_journal_volume 65
_journal_year 2009
_chemical_formula_iupac '(C4 H15 N3) [Te2 V2 O10], 2H2 O'
_chemical_formula_moiety 'C4 H15 N3 2+, O10 Te2 V2 2-, 2(H2 O)'
_chemical_formula_sum 'C4 H19 N3 O12 Te2 V2'
_chemical_formula_weight 658.30
_chemical_name_systematic
;
poly[2,2'-iminodiethanaminium
[hexa-\m~2~-oxido-tetraoxidoditellurium(IV)divanadium(V)] dihydrate]
;
_space_group_IT_number 15
_symmetry_cell_setting monoclinic
_symmetry_space_group_name_Hall '-C 2yc'
_symmetry_space_group_name_H-M 'C 1 2/c 1'
_atom_sites_solution_hydrogens mixed
_atom_sites_solution_primary direct
_atom_sites_solution_secondary difmap
_audit_creation_method SHELXL-97
_cell_angle_alpha 90.00
_cell_angle_beta 90.06(4)
_cell_angle_gamma 90.00
_cell_formula_units_Z 4
_cell_length_a 26.939(2)
_cell_length_b 5.1596(4)
_cell_length_c 11.6242(12)
_cell_measurement_reflns_used 7405
_cell_measurement_temperature 293(2)
_cell_measurement_theta_max 27.48
_cell_measurement_theta_min 3.02
_cell_volume 1615.7(2)
_computing_cell_refinement 'CrystalClear (Rigaku, 2002)'
_computing_data_collection 'CrystalClear (Rigaku, 2002)'
_computing_data_reduction 'CrystalClear (Rigaku, 2002)'
_computing_molecular_graphics 'SHELXTL (Sheldrick, 2008)'
_computing_publication_material 'SHELXTL (Sheldrick, 2008)'
_computing_structure_refinement 'SHELXL97 (Sheldrick, 2008)'
_computing_structure_solution 'SHELXS97 (Sheldrick, 2008)'
_diffrn_ambient_temperature 293(2)
_diffrn_measured_fraction_theta_full 0.998
_diffrn_measured_fraction_theta_max 0.998
_diffrn_measurement_device_type 'Rigaku Mercury CCD area-detector'
_diffrn_measurement_method \w
_diffrn_radiation_monochromator graphite
_diffrn_radiation_source 'fine-focus sealed tube'
_diffrn_radiation_type MoK\a
_diffrn_radiation_wavelength 0.71073
_diffrn_reflns_av_R_equivalents 0.0360
_diffrn_reflns_av_sigmaI/netI 0.0502
_diffrn_reflns_limit_h_max 34
_diffrn_reflns_limit_h_min 0
_diffrn_reflns_limit_k_max 6
_diffrn_reflns_limit_k_min 0
_diffrn_reflns_limit_l_max 15
_diffrn_reflns_limit_l_min -15
_diffrn_reflns_number 7405
_diffrn_reflns_theta_full 27.48
_diffrn_reflns_theta_max 27.48
_diffrn_reflns_theta_min 3.02
_diffrn_standards_decay_% 0
_diffrn_standards_interval_count 0
_diffrn_standards_number 0
_exptl_absorpt_coefficient_mu 4.760
_exptl_absorpt_correction_T_max 0.5989
_exptl_absorpt_correction_T_min 0.4495
_exptl_absorpt_correction_type multi-scan
_exptl_absorpt_process_details '(RAPID AUTO; Rigaku, 1998)'
_exptl_crystal_colour ' light yellow'
_exptl_crystal_density_diffrn 2.706
_exptl_crystal_density_method 'not measured'
_exptl_crystal_description block
_exptl_crystal_F_000 1240
_exptl_crystal_size_max 0.20
_exptl_crystal_size_mid 0.18
_exptl_crystal_size_min 0.12
_refine_diff_density_max 0.936
_refine_diff_density_min -2.138
_refine_ls_extinction_method none
_refine_ls_goodness_of_fit_ref 1.063
_refine_ls_hydrogen_treatment constr
_refine_ls_matrix_type full
_refine_ls_number_parameters 105
_refine_ls_number_reflns 1851
_refine_ls_number_restraints 0
_refine_ls_restrained_S_all 1.063
_refine_ls_R_factor_all 0.0282
_refine_ls_R_factor_gt 0.0256
_refine_ls_shift/su_max 0.001
_refine_ls_shift/su_mean 0.000
_refine_ls_structure_factor_coef Fsqd
_refine_ls_weighting_details 'calc w=1/[\s^2^(Fo^2^)+(0.0328P)^2^+0.3247P] where P=(Fo^2^+2Fc^2^)/3'
_refine_ls_weighting_scheme calc
_refine_ls_wR_factor_gt 0.0668
_refine_ls_wR_factor_ref 0.0680
_reflns_number_gt 1732
_reflns_number_total 1851
_reflns_threshold_expression I>2\s(I)
_cod_data_source_file sq3213.cif
_cod_data_source_block I
_cod_original_cell_volume 1615.7(3)
_cod_original_sg_symbol_H-M 'C 2/c'
_cod_database_code 2017367
_cod_database_fobs_code 2017367

loop_
_symmetry_equiv_pos_as_xyz
'x, y, z'
'-x, y, -z+1/2'
'x+1/2, y+1/2, z'
'-x+1/2, y+1/2, -z+1/2'
'-x, -y, -z'
'x, -y, z-1/2'
'-x+1/2, -y+1/2, -z'
'x+1/2, -y+1/2, z-1/2'

loop_
_atom_site_type_symbol
_atom_site_label
_atom_site_fract_x
_atom_site_fract_y
_atom_site_fract_z
_atom_site_U_iso_or_equiv
_atom_site_adp_type
_atom_site_calc_flag
_atom_site_refinement_flags
_atom_site_occupancy
_atom_site_disorder_assembly
_atom_site_disorder_group
Te Te1 0.271639(7) 0.01536(3) 0.109419(14) 0.01485(9) Uani d . 1 . .
V V1 0.173187(18) 0.40503(10) 0.13978(4) 0.01506(12) Uani d . 1 . .
O O1 0.30153(7) 0.2588(4) 0.00589(15) 0.0182(4) Uani d . 1 . .
O O2 0.33087(9) -0.0062(4) 0.19653(19) 0.0199(5) Uani d . 1 . .
O O3 0.23748(7) 0.2607(4) 0.19831(15) 0.0195(4) Uani d . 1 . .
O O4 0.11802(7) 0.2734(5) 0.13142(16) 0.0250(5) Uani d . 1 . .
O O5 0.17181(8) 0.6945(4) 0.08473(17) 0.0261(5) Uani d . 1 . .
C C1 0.41930(12) 0.3910(7) 0.1542(3) 0.0287(7) Uani d . 1 . .
H H1A 0.4303 0.2464 0.1075 0.034 Uiso calc R 1 . .
H H1B 0.4030 0.3220 0.2220 0.034 Uiso calc R 1 . .
C C2 0.46342(11) 0.5521(7) 0.1900(3) 0.0260(7) Uani d . 1 . .
H H2A 0.4786 0.6294 0.1225 0.031 Uiso calc R 1 . .
H H2B 0.4526 0.6909 0.2403 0.031 Uiso calc R 1 . .
N N1 0.38373(11) 0.5524(6) 0.0875(2) 0.0265(6) Uani d . 1 . .
H H1 0.3583 0.4533 0.0632 0.032 Uiso d R 1 . .
H H2 0.3721 0.6813 0.1322 0.032 Uiso d R 1 . .
H H3 0.3992 0.6239 0.0267 0.032 Uiso d R 1 . .
N N2 0.5000 0.3907(7) 0.2500 0.0242(8) Uani d S 1 . .
H H4 0.5157 0.2884 0.1989 0.029 Uiso d PR 0.50 . .
O OW1 0.45648(10) 0.1140(6) 0.4433(2) 0.0410(6) Uani d . 1 . .
H H5 0.4434 -0.0305 0.4255 0.049 Uiso d R 1 . .
H H6A 0.4799 0.0860 0.4907 0.049 Uiso d PR 0.50 . .
H H6B 0.4677 0.1881 0.3835 0.049 Uiso d PR 0.50 . .

loop_
_atom_site_aniso_label
_atom_site_aniso_U_11
_atom_site_aniso_U_22
_atom_site_aniso_U_33
_atom_site_aniso_U_12
_atom_site_aniso_U_13
_atom_site_aniso_U_23
Te1 0.01434(13) 0.01858(13) 0.01163(13) 0.00018(6) 0.00017(10) -0.00110(6)
V1 0.0134(2) 0.0194(3) 0.0124(2) 0.00037(19) -0.00036(18) 0.0005(2)
O1 0.0195(10) 0.0220(9) 0.0129(8) -0.0014(8) 0.0015(8) 0.0020(9)
O2 0.0151(11) 0.0288(12) 0.0157(10) 0.0002(8) 0.0000(9) 0.0027(8)
O3 0.0210(10) 0.0256(10) 0.0118(8) 0.0068(9) -0.0019(8) -0.0031(9)
O4 0.0178(10) 0.0351(12) 0.0220(9) -0.0047(9) 0.0024(8) -0.0033(10)
O5 0.0323(12) 0.0223(10) 0.0238(10) 0.0037(9) -0.0007(9) 0.0046(9)
C1 0.0249(16) 0.0274(17) 0.0337(16) 0.0018(13) -0.0110(14) 0.0004(15)
C2 0.0144(14) 0.0314(15) 0.0321(17) 0.0001(13) -0.0064(14) 0.0012(15)
N1 0.0219(14) 0.0311(13) 0.0266(14) 0.0041(12) -0.0047(12) -0.0040(13)
N2 0.0183(17) 0.0257(19) 0.0287(18) 0.000 -0.0068(15) 0.000
OW1 0.0451(16) 0.0450(16) 0.0329(12) -0.0107(14) -0.0043(12) -0.0014(13)

loop_
_atom_type_symbol
_atom_type_description
_atom_type_scat_dispersion_real
_atom_type_scat_dispersion_imag
_atom_type_scat_source
O O 0.0106 0.0060 'International Tables Vol C Tables 4.2.6.8 and 6.1.1.4'
C C 0.0033 0.0016 'International Tables Vol C Tables 4.2.6.8 and 6.1.1.4'
H H 0.0000 0.0000 'International Tables Vol C Tables 4.2.6.8 and 6.1.1.4'
N N 0.0061 0.0033 'International Tables Vol C Tables 4.2.6.8 and 6.1.1.4'
V V 0.3005 0.5294 'International Tables Vol C Tables 4.2.6.8 and 6.1.1.4'
Te Te -0.5308 1.6751 'International Tables Vol C Tables 4.2.6.8 and 6.1.1.4'

loop_
_geom_angle_atom_site_label_1
_geom_angle_atom_site_label_2
_geom_angle_atom_site_label_3
_geom_angle_site_symmetry_1
_geom_angle_site_symmetry_3
_geom_angle
_geom_angle_publ_flag
O3 Te1 O2 . . 99.14(9) y
O3 Te1 O1 . . 96.33(10) y
O2 Te1 O1 . . 91.14(9) y
O5 V1 O4 . . 109.73(12) y
O5 V1 O2 . 4 99.57(10) y
O4 V1 O2 . 4 95.92(10) y
O5 V1 O3 . . 119.64(11) y
O4 V1 O3 . . 130.58(10) y
O2 V1 O3 4 . 78.82(9) y
O5 V1 O1 . 7 93.57(10) y
O4 V1 O1 . 7 94.81(9) y
O2 V1 O1 4 7 159.12(9) y
O3 V1 O1 . 7 80.59(8) y
Te1 O1 V1 . 7 113.31(10) ?
Te1 O2 V1 . 4_545 119.04(12) ?
Te1 O3 V1 . . 119.22(9) ?
N1 C1 C2 . . 110.0(3) ?
N1 C1 H1A . . 109.7 ?
C2 C1 H1A . . 109.7 ?
N1 C1 H1B . . 109.7 ?
C2 C1 H1B . . 109.7 ?
H1A C1 H1B . . 108.2 ?
N2 C2 C1 . . 110.3(3) ?
N2 C2 H2A . . 109.6 ?
C1 C2 H2A . . 109.6 ?
N2 C2 H2B . . 109.6 ?
C1 C2 H2B . . 109.6 ?
H2A C2 H2B . . 108.1 ?
C1 N1 H1 . . 109.6 ?
C1 N1 H2 . . 109.7 ?
H1 N1 H2 . . 109.7 ?
C1 N1 H3 . . 109.9 ?
H1 N1 H3 . . 109.7 ?
H2 N1 H3 . . 108.2 ?
C2 N2 C2 2_655 . 110.8(4) ?
C2 N2 H4 2_655 . 109.4 ?
C2 N2 H4 . . 109.5 ?
H5 OW1 H6A . . 108.4 ?
H5 OW1 H6B . . 110.0 ?
H6A OW1 H6B . . 110.0 ?

loop_
_geom_bond_atom_site_label_1
_geom_bond_atom_site_label_2
_geom_bond_site_symmetry_2
_geom_bond_distance
_geom_bond_publ_flag
Te1 O3 . 1.876(2) y
Te1 O2 . 1.892(2) y
Te1 O1 . 1.9174(19) y
V1 O5 . 1.625(2) y
V1 O4 . 1.637(2) y
V1 O2 4 1.960(2) y
V1 O3 . 2.004(2) y
V1 O1 7 2.0120(19) y
O1 V1 7 2.0120(19) ?
O2 V1 4_545 1.960(2) ?
C1 N1 . 1.487(4) ?
C1 C2 . 1.508(4) ?
C1 H1A . 0.9700 ?
C1 H1B . 0.9700 ?
C2 N2 . 1.466(4) ?
C2 H2A . 0.9700 ?
C2 H2B . 0.9700 ?
N1 H1 . 0.9002 ?
N1 H2 . 0.9001 ?
N1 H3 . 0.9000 ?
N2 C2 2_655 1.466(4) ?
N2 H4 . 0.8999 ?
OW1 H5 . 0.8501 ?
OW1 H6A . 0.8499 ?
OW1 H6B . 0.8501 ?

loop_
_geom_hbond_atom_site_label_D
_geom_hbond_atom_site_label_H
_geom_hbond_atom_site_label_A
_geom_hbond_site_symmetry_A
_geom_hbond_distance_DH
_geom_hbond_distance_HA
_geom_hbond_distance_DA
_geom_hbond_angle_DHA
N1 H1 O1 . 0.90 1.95 2.845(3) 176.3
N1 H2 O2 1_565 0.90 2.10 2.970(4) 163.4
N1 H3 OW1 6_565 0.90 2.27 3.101(4) 153.4
N2 H4 OW1 2_655 0.90 2.03 2.910(3) 166.6
OW1 H5 O4 4_545 0.85 2.05 2.805(3) 147.7
OW1 H6A OW1 5_656 0.85 2.14 2.935(5) 155.2
OW1 H6B N2 . 0.85 2.06 2.910(3) 173.7
